data_7217347
loop_
_publ_author_name
'Wang, Jian-Rong'
'Ye, Chanjuan'
'Mei, Xuefeng'

_publ_section_title
;
 Structural and physicochemical aspects of hydrochlorothiazide co-crystals
;
_journal_issue 30
_journal_name_full CrystEngComm
_journal_page_first 6996
_journal_paper_doi 10.1039/C4CE00666F
_journal_volume 16
_journal_year 2014
_chemical_formula_sum 'C22 H22 Cl N6 O5 S2'
_chemical_formula_weight 550.05
_chemical_name_common 'COCRYSTAL 5'
_chemical_name_systematic
;
 ?
;
_space_group_IT_number 14
_symmetry_cell_setting monoclinic
_symmetry_space_group_name_Hall '-P 2yn'
_symmetry_space_group_name_H-M 'P 1 21/n 1'
_atom_sites_solution_hydrogens geom
_atom_sites_solution_primary direct
_atom_sites_solution_secondary difmap
_audit_creation_method SHELXL-97
_cell_angle_alpha 90.00
_cell_angle_beta 93.534(9)
_cell_angle_gamma 90.00
_cell_formula_units_Z 4
_cell_length_a 7.5201(11)
_cell_length_b 18.295(3)
_cell_length_c 17.782(3)
_cell_measurement_reflns_used 6169
_cell_measurement_temperature 296(2)
_cell_measurement_theta_max 54.87
_cell_measurement_theta_min 4.50
_cell_volume 2441.8(7)
_computing_cell_refinement 'Bruker SAINT'
_computing_data_collection 'Bruker APEX2'
_computing_data_reduction 'Bruker SAINT'
_computing_molecular_graphics 'Bruker SHELXTL'
_computing_publication_material 'Bruker SHELXTL'
_computing_structure_refinement 'SHELXL-97 (Sheldrick, 2008)'
_computing_structure_solution 'SHELXS-97 (Sheldrick, 2008)'
_diffrn_ambient_temperature 296(2)
_diffrn_measured_fraction_theta_full 1.000
_diffrn_measured_fraction_theta_max 1.000
_diffrn_measurement_device_type 'Bruker APEX-II CCD'
_diffrn_measurement_method 'phi and omega scans'
_diffrn_radiation_monochromator graphite
_diffrn_radiation_source 'fine-focus sealed tube'
_diffrn_radiation_type MoK\a
_diffrn_radiation_wavelength 0.71073
_diffrn_reflns_av_R_equivalents 0.1591
_diffrn_reflns_av_sigmaI/netI 0.0885
_diffrn_reflns_limit_h_max 8
_diffrn_reflns_limit_h_min -8
_diffrn_reflns_limit_k_max 21
_diffrn_reflns_limit_k_min -21
_diffrn_reflns_limit_l_max 21
_diffrn_reflns_limit_l_min -16
_diffrn_reflns_number 34209
_diffrn_reflns_theta_full 25.00
_diffrn_reflns_theta_max 25.00
_diffrn_reflns_theta_min 1.60
_exptl_absorpt_coefficient_mu 0.375
_exptl_absorpt_correction_T_max 0.9893
_exptl_absorpt_correction_T_min 0.9684
_exptl_absorpt_correction_type multi-scan
_exptl_absorpt_process_details sadabs
_exptl_crystal_colour colorless
_exptl_crystal_density_diffrn 1.491
_exptl_crystal_density_method 'not measured'
_exptl_crystal_description block
_exptl_crystal_F_000 1132
_exptl_crystal_size_max 0.15
_exptl_crystal_size_mid 0.10
_exptl_crystal_size_min 0.10
_refine_diff_density_max 0.256
_refine_diff_density_min -0.280
_refine_diff_density_rms 0.050
_refine_ls_abs_structure_details 'Flack H D (1983), Acta Cryst. A39, 876-881'
_refine_ls_abs_structure_Flack 0.07(17)
_refine_ls_extinction_coef 0.0024(6)
_refine_ls_extinction_expression Fc^*^=kFc[1+0.001xFc^2^\l^3^/sin(2\q)]^-1/4^
_refine_ls_extinction_method SHELXL
_refine_ls_goodness_of_fit_ref 0.939
_refine_ls_hydrogen_treatment mixed
_refine_ls_matrix_type full
_refine_ls_number_parameters 344
_refine_ls_number_reflns 4291
_refine_ls_number_restraints 1
_refine_ls_restrained_S_all 0.939
_refine_ls_R_factor_all 0.1023
_refine_ls_R_factor_gt 0.0481
_refine_ls_shift/su_max 0.000
_refine_ls_shift/su_mean 0.000
_refine_ls_structure_factor_coef Fsqd
_refine_ls_weighting_details 'calc w=1/[\s^2^(Fo^2^)+(0.0520P)^2^+0.0000P] where P=(Fo^2^+2Fc^2^)/3'
_refine_ls_weighting_scheme calc
_refine_ls_wR_factor_gt 0.0986
_refine_ls_wR_factor_ref 0.1148
_reflns_number_gt 2541
_reflns_number_total 4291
_reflns_threshold_expression >2sigma(I)
_cod_duplicate_entry 7216242
_cod_data_source_file c4ce00666f2.cif
_cod_data_source_block C:\Users\JRWang\Desktop\5.CIF
_cod_original_cell_volume 2441.7(6)
_cod_original_sg_symbol_H-M P21/n
_cod_database_code 7217347

loop_
_symmetry_equiv_pos_as_xyz
'x, y, z'
'-x+1/2, y+1/2, -z+1/2'
'-x, -y, -z'
'x-1/2, -y-1/2, z-1/2'

loop_
_atom_site_label
_atom_site_type_symbol
_atom_site_fract_x
_atom_site_fract_y
_atom_site_fract_z
_atom_site_U_iso_or_equiv
_atom_site_adp_type
_atom_site_occupancy
_atom_site_symmetry_multiplicity
_atom_site_calc_flag
_atom_site_refinement_flags
Cl1 Cl 0.54551(11) 0.23266(5) -0.11323(5) 0.0693(3) Uani 1 1 d .
S2 S 0.11879(11) 0.22760(4) -0.15842(5) 0.0474(3) Uani 1 1 d .
S1 S 0.01646(10) 0.35774(4) 0.11026(4) 0.0436(3) Uani 1 1 d .
O1S O 0.0432(3) 0.19390(13) 0.21309(15) 0.0568(6) Uani 1 1 d D
O1 O -0.1439(3) 0.31573(11) 0.10655(11) 0.0545(6) Uani 1 1 d .
O2 O 0.0033(3) 0.43479(11) 0.10088(11) 0.0584(6) Uani 1 1 d .
O3 O 0.1836(3) 0.15500(11) -0.16311(13) 0.0718(7) Uani 1 1 d .
O4 O -0.0688(3) 0.23913(13) -0.15733(12) 0.0651(7) Uani 1 1 d .
N4 N 0.4125(5) 0.58677(15) 0.17292(16) 0.0673(9) Uani 1 1 d .
N2 N 0.4110(3) 0.34013(13) 0.13776(15) 0.0520(7) Uani 1 1 d .
H2 H 0.5227 0.3339 0.1492 0.062 Uiso 1 1 calc R
N3 N 0.1835(4) 0.27115(16) -0.22832(16) 0.0515(8) Uani 1 1 d .
H4 H 0.282(5) 0.2710(19) -0.241(2) 0.077 Uiso 1 1 d .
H3 H 0.144(5) 0.3135(18) -0.231(2) 0.077 Uiso 1 1 d .
N1 N 0.1242(3) 0.34219(16) 0.19026(14) 0.0487(7) Uani 1 1 d .
N5 N 0.1052(4) -0.09923(17) -0.09869(17) 0.0607(8) Uani 1 1 d .
N6 N 0.4981(4) 0.09778(16) 0.21307(16) 0.0582(7) Uani 1 1 d .
C8 C 0.5712(6) 0.5613(2) 0.1581(2) 0.0794(12) Uani 1 1 d .
H27 H 0.6627 0.5672 0.1952 0.095 Uiso 1 1 calc R
C9 C 0.6129(5) 0.52742(19) 0.0933(2) 0.0705(11) Uani 1 1 d .
H25 H 0.7282 0.5109 0.0875 0.085 Uiso 1 1 calc R
C10 C 0.4813(4) 0.51791(14) 0.03611(16) 0.0437(8) Uani 1 1 d .
C11 C 0.3160(4) 0.54371(18) 0.05126(19) 0.0563(9) Uani 1 1 d .
H23 H 0.2216 0.5383 0.0154 0.068 Uiso 1 1 calc R
C12 C 0.2875(5) 0.57734(19) 0.1182(2) 0.0655(10) Uani 1 1 d .
H21 H 0.1735 0.5945 0.1257 0.079 Uiso 1 1 calc R
C1 C 0.3039(4) 0.37262(17) 0.19324(19) 0.0556(9) Uani 1 1 d .
H5 H 0.2969 0.4250 0.1848 0.067 Uiso 1 1 calc R
H26 H 0.3607 0.3646 0.2430 0.067 Uiso 1 1 calc R
C2 C 0.3454(4) 0.31867(15) 0.06825(17) 0.0407(8) Uani 1 1 d .
C7 C 0.4590(4) 0.28980(16) 0.0158(2) 0.0476(8) Uani 1 1 d .
H8 H 0.5810 0.2878 0.0280 0.057 Uiso 1 1 calc R
C6 C 0.3939(4) 0.26461(16) -0.05265(18) 0.0445(8) Uani 1 1 d .
C5 C 0.2113(4) 0.26655(14) -0.07376(17) 0.0397(8) Uani 1 1 d .
C3 C 0.1614(3) 0.32313(14) 0.04660(16) 0.0363(7) Uani 1 1 d .
C4 C 0.0986(4) 0.29661(14) -0.02278(16) 0.0384(7) Uani 1 1 d .
H10 H -0.0229 0.2989 -0.0358 0.046 Uiso 1 1 calc R
C21 C 0.1556(4) -0.0303(2) -0.10396(18) 0.0580(9) Uani 1 1 d .
H24 H 0.1394 -0.0078 -0.1508 0.070 Uiso 1 1 calc R
C20 C 0.2303(4) 0.01070(17) -0.04514(18) 0.0506(9) Uani 1 1 d .
H18 H 0.2664 0.0585 -0.0532 0.061 Uiso 1 1 calc R
C19 C 0.2510(4) -0.01988(15) 0.02559(17) 0.0407(8) Uani 1 1 d .
C15 C 0.3330(4) 0.02100(15) 0.09114(17) 0.0412(8) Uani 1 1 d .
C16 C 0.3581(4) 0.09536(17) 0.0894(2) 0.0627(10) Uani 1 1 d .
H17 H 0.3203 0.1220 0.0469 0.075 Uiso 1 1 calc R
C22 C 0.4392(5) 0.13017(18) 0.1509(2) 0.0669(11) Uani 1 1 d .
H22 H 0.4534 0.1806 0.1480 0.080 Uiso 1 1 calc R
C17 C 0.1247(5) -0.12788(19) -0.0306(2) 0.0683(11) Uani 1 1 d .
H29 H 0.0898 -0.1762 -0.0247 0.082 Uiso 1 1 calc R
C18 C 0.1934(4) -0.09092(17) 0.03246(19) 0.0567(9) Uani 1 1 d .
H19 H 0.2007 -0.1139 0.0792 0.068 Uiso 1 1 calc R
C13 C 0.4724(5) 0.0266(2) 0.2152(2) 0.0669(10) Uani 1 1 d .
H16 H 0.5103 0.0018 0.2589 0.080 Uiso 1 1 calc R
C14 C 0.3931(5) -0.01318(18) 0.15693(19) 0.0601(10) Uani 1 1 d .
H28 H 0.3800 -0.0635 0.1619 0.072 Uiso 1 1 calc R
H1S H 0.076(5) 0.163(2) 0.246(2) 0.089(15) Uiso 1 1 d .
H1 H 0.114(4) 0.2965(16) 0.2032(16) 0.051(10) Uiso 1 1 d .
H2S H -0.003(5) 0.1651(17) 0.1823(17) 0.101(17) Uiso 1 1 d D

loop_
_atom_site_aniso_label
_atom_site_aniso_U_11
_atom_site_aniso_U_22
_atom_site_aniso_U_33
_atom_site_aniso_U_23
_atom_site_aniso_U_13
_atom_site_aniso_U_12
Cl1 0.0450(5) 0.0979(7) 0.0665(7) 0.0228(5) 0.0164(4) 0.0263(5)
S2 0.0420(5) 0.0560(6) 0.0445(6) 0.0016(4) 0.0052(4) -0.0034(4)
S1 0.0349(5) 0.0520(5) 0.0425(5) -0.0010(4) -0.0097(4) 0.0023(4)
O1S 0.0682(17) 0.0550(16) 0.0462(16) 0.0023(14) -0.0060(13) -0.0041(13)
O1 0.0349(12) 0.0762(15) 0.0518(14) -0.0076(11) -0.0023(10) -0.0080(11)
O2 0.0569(15) 0.0487(13) 0.0668(16) 0.0024(11) -0.0191(12) 0.0137(11)
O3 0.098(2) 0.0475(15) 0.0709(17) 0.0029(11) 0.0101(14) 0.0039(13)
O4 0.0373(13) 0.1051(18) 0.0532(16) -0.0188(12) 0.0050(11) -0.0134(12)
N4 0.077(2) 0.0643(19) 0.058(2) -0.0096(15) -0.0138(19) 0.0105(17)
N2 0.0347(15) 0.0635(17) 0.0554(19) 0.0039(14) -0.0158(14) -0.0007(13)
N3 0.0433(17) 0.0653(19) 0.0464(18) 0.0118(15) 0.0060(15) 0.0069(16)
N1 0.0491(18) 0.0506(19) 0.0443(18) 0.0028(14) -0.0136(13) 0.0026(15)
N5 0.0556(19) 0.064(2) 0.061(2) -0.0090(17) -0.0055(15) -0.0020(16)
N6 0.0553(18) 0.0562(19) 0.062(2) -0.0062(15) -0.0045(15) -0.0038(15)
C8 0.075(3) 0.080(3) 0.078(3) -0.028(2) -0.037(2) 0.017(2)
C9 0.056(2) 0.077(2) 0.075(3) -0.030(2) -0.026(2) 0.0224(19)
C10 0.0444(19) 0.0337(17) 0.051(2) 0.0010(14) -0.0118(18) 0.0028(15)
C11 0.051(2) 0.065(2) 0.051(2) 0.0021(18) -0.0128(18) -0.0027(18)
C12 0.061(3) 0.075(3) 0.061(3) 0.000(2) 0.000(2) 0.0112(19)
C1 0.055(2) 0.054(2) 0.054(2) 0.0017(17) -0.0295(19) -0.0035(18)
C2 0.0326(18) 0.0427(18) 0.045(2) 0.0137(15) -0.0143(16) -0.0055(14)
C7 0.0215(16) 0.058(2) 0.062(2) 0.0201(17) -0.0047(17) 0.0015(15)
C6 0.0301(17) 0.056(2) 0.048(2) 0.0191(16) 0.0042(16) 0.0042(15)
C5 0.0292(17) 0.0427(18) 0.047(2) 0.0113(15) -0.0029(15) -0.0004(14)
C3 0.0257(16) 0.0402(17) 0.0415(19) 0.0101(14) -0.0110(14) -0.0021(13)
C4 0.0218(16) 0.0465(18) 0.046(2) 0.0091(15) -0.0037(15) 0.0011(13)
C21 0.054(2) 0.070(3) 0.050(2) 0.002(2) 0.0024(18) 0.0053(19)
C20 0.050(2) 0.047(2) 0.054(2) 0.0010(17) 0.0030(17) -0.0055(16)
C19 0.0327(17) 0.0387(19) 0.050(2) 0.0013(16) -0.0007(15) 0.0017(14)
C15 0.0305(17) 0.0386(18) 0.054(2) 0.0013(16) 0.0013(15) -0.0008(14)
C16 0.066(2) 0.046(2) 0.072(3) 0.0042(18) -0.028(2) -0.0007(18)
C22 0.070(3) 0.0407(19) 0.086(3) -0.002(2) -0.020(2) -0.0029(18)
C17 0.075(3) 0.049(2) 0.079(3) -0.008(2) -0.007(2) -0.0109(19)
C18 0.066(2) 0.045(2) 0.058(2) 0.0049(17) -0.0089(18) -0.0071(17)
C13 0.083(3) 0.066(3) 0.051(2) 0.0072(19) -0.006(2) -0.014(2)
C14 0.077(3) 0.051(2) 0.051(2) 0.0087(18) -0.0028(19) -0.0165(19)

loop_
_atom_type_symbol
_atom_type_description
_atom_type_scat_dispersion_real
_atom_type_scat_dispersion_imag
_atom_type_scat_source
C C 0.0033 0.0016 'International Tables Vol C Tables 4.2.6.8 and 6.1.1.4'
H H 0.0000 0.0000 'International Tables Vol C Tables 4.2.6.8 and 6.1.1.4'
N N 0.0061 0.0033 'International Tables Vol C Tables 4.2.6.8 and 6.1.1.4'
O O 0.0106 0.0060 'International Tables Vol C Tables 4.2.6.8 and 6.1.1.4'
S S 0.1246 0.1234 'International Tables Vol C Tables 4.2.6.8 and 6.1.1.4'
Cl Cl 0.1484 0.1585 'International Tables Vol C Tables 4.2.6.8 and 6.1.1.4'

loop_
_geom_angle_atom_site_label_1
_geom_angle_atom_site_label_2
_geom_angle_atom_site_label_3
_geom_angle
_geom_angle_site_symmetry_3
O3 S2 O4 118.83(15) .
O3 S2 N3 107.62(15) .
O4 S2 N3 106.78(14) .
O3 S2 C5 107.98(14) .
O4 S2 C5 105.43(13) .
N3 S2 C5 110.04(15) .
O2 S1 O1 118.38(13) .
O2 S1 N1 107.75(14) .
O1 S1 N1 108.76(14) .
O2 S1 C3 109.06(13) .
O1 S1 C3 109.60(13) .
N1 S1 C3 102.03(13) .
H1S O1S H2S 98(4) .
C12 N4 C8 114.6(3) .
C2 N2 C1 123.7(2) .
C2 N2 H2 118.1 .
C1 N2 H2 118.1 .
S2 N3 H4 124(3) .
S2 N3 H3 113(3) .
H4 N3 H3 109(4) .
C1 N1 S1 112.2(2) .
C1 N1 H1 117(2) .
S1 N1 H1 110.7(19) .
C17 N5 C21 115.3(3) .
C22 N6 C13 115.4(3) .
N4 C8 C9 125.9(3) .
N4 C8 H27 117.0 .
C9 C8 H27 117.0 .
C8 C9 C10 119.1(3) .
C8 C9 H25 120.4 .
C10 C9 H25 120.4 .
C11 C10 C9 115.3(3) .
C11 C10 C10 123.0(3) 3_665
C9 C10 C10 121.7(4) 3_665
C12 C11 C10 121.2(3) .
C12 C11 H23 119.4 .
C10 C11 H23 119.4 .
N4 C12 C11 123.8(3) .
N4 C12 H21 118.1 .
C11 C12 H21 118.1 .
N2 C1 N1 111.9(2) .
N2 C1 H5 109.2 .
N1 C1 H5 109.2 .
N2 C1 H26 109.2 .
N1 C1 H26 109.2 .
H5 C1 H26 107.9 .
N2 C2 C7 120.7(3) .
N2 C2 C3 121.6(3) .
C7 C2 C3 117.7(3) .
C6 C7 C2 121.3(3) .
C6 C7 H8 119.3 .
C2 C7 H8 119.3 .
C7 C6 C5 121.5(3) .
C7 C6 Cl1 117.3(2) .
C5 C6 Cl1 121.2(3) .
C4 C5 C6 117.5(3) .
C4 C5 S2 119.3(2) .
C6 C5 S2 123.0(2) .
C4 C3 C2 119.8(3) .
C4 C3 S1 121.0(2) .
C2 C3 S1 119.0(2) .
C3 C4 C5 122.1(3) .
C3 C4 H10 118.9 .
C5 C4 H10 118.9 .
N5 C21 C20 124.8(3) .
N5 C21 H24 117.6 .
C20 C21 H24 117.6 .
C19 C20 C21 119.4(3) .
C19 C20 H18 120.3 .
C21 C20 H18 120.3 .
C20 C19 C18 116.5(3) .
C20 C19 C15 122.0(3) .
C18 C19 C15 121.5(3) .
C16 C15 C14 115.4(3) .
C16 C15 C19 122.1(3) .
C14 C15 C19 122.4(3) .
C15 C16 C22 119.7(3) .
C15 C16 H17 120.1 .
C22 C16 H17 120.1 .
N6 C22 C16 125.0(3) .
N6 C22 H22 117.5 .
C16 C22 H22 117.5 .
N5 C17 C18 124.4(3) .
N5 C17 H29 117.8 .
C18 C17 H29 117.8 .
C19 C18 C17 119.6(3) .
C19 C18 H19 120.2 .
C17 C18 H19 120.2 .
N6 C13 C14 124.1(3) .
N6 C13 H16 118.0 .
C14 C13 H16 118.0 .
C13 C14 C15 120.3(3) .
C13 C14 H28 119.8 .
C15 C14 H28 119.8 .

loop_
_geom_bond_atom_site_label_1
_geom_bond_atom_site_label_2
_geom_bond_distance
_geom_bond_site_symmetry_2
Cl1 C6 1.718(3) .
S2 O3 1.419(2) .
S2 O4 1.428(2) .
S2 N3 1.578(3) .
S2 C5 1.769(3) .
S1 O2 1.422(2) .
S1 O1 1.428(2) .
S1 N1 1.618(2) .
S1 C3 1.739(3) .
O1S H1S 0.84(4) .
O1S H2S 0.8201(10) .
N4 C12 1.322(4) .
N4 C8 1.323(5) .
N2 C2 1.360(4) .
N2 C1 1.440(4) .
N2 H2 0.8600 .
N3 H4 0.79(4) .
N3 H3 0.83(3) .
N1 C1 1.460(4) .
N1 H1 0.87(3) .
N5 C17 1.319(4) .
N5 C21 1.323(4) .
N6 C22 1.308(4) .
N6 C13 1.317(4) .
C8 C9 1.362(5) .
C8 H27 0.9300 .
C9 C10 1.386(4) .
C9 H25 0.9300 .
C10 C11 1.372(4) .
C10 C10 1.484(6) 3_665
C11 C12 1.369(4) .
C11 H23 0.9300 .
C12 H21 0.9300 .
C1 H5 0.9700 .
C1 H26 0.9700 .
C2 C7 1.406(4) .
C2 C3 1.416(4) .
C7 C6 1.363(4) .
C7 H8 0.9300 .
C6 C5 1.402(4) .
C5 C4 1.392(4) .
C3 C4 1.381(4) .
C4 H10 0.9300 .
C21 C20 1.378(4) .
C21 H24 0.9300 .
C20 C19 1.377(4) .
C20 H18 0.9300 .
C19 C18 1.378(4) .
C19 C15 1.486(4) .
C15 C16 1.374(4) .
C15 C14 1.378(4) .
C16 C22 1.375(4) .
C16 H17 0.9300 .
C22 H22 0.9300 .
C17 C18 1.382(4) .
C17 H29 0.9300 .
C18 H19 0.9300 .
C13 C14 1.372(4) .
C13 H16 0.9300 .
C14 H28 0.9300 .

loop_
_geom_torsion_atom_site_label_1
_geom_torsion_atom_site_label_2
_geom_torsion_atom_site_label_3
_geom_torsion_atom_site_label_4
_geom_torsion
_geom_torsion_site_symmetry_1
_geom_torsion_site_symmetry_4
O2 S1 N1 C1 -60.7(2) . .
O1 S1 N1 C1 169.8(2) . .
C3 S1 N1 C1 54.0(2) . .
C12 N4 C8 C9 -0.2(6) . .
N4 C8 C9 C10 0.4(6) . .
C8 C9 C10 C11 -0.7(5) . .
C8 C9 C10 C10 179.3(4) . 3_665
C9 C10 C11 C12 1.0(5) . .
C10 C10 C11 C12 -179.1(3) 3_665 .
C8 N4 C12 C11 0.4(5) . .
C10 C11 C12 N4 -0.9(5) . .
C2 N2 C1 N1 34.8(4) . .
S1 N1 C1 N2 -62.3(3) . .
C1 N2 C2 C7 177.6(3) . .
C1 N2 C2 C3 -3.6(4) . .
N2 C2 C7 C6 176.6(3) . .
C3 C2 C7 C6 -2.2(4) . .
C2 C7 C6 C5 0.2(4) . .
C2 C7 C6 Cl1 178.4(2) . .
C7 C6 C5 C4 1.3(4) . .
Cl1 C6 C5 C4 -176.9(2) . .
C7 C6 C5 S2 -174.5(2) . .
Cl1 C6 C5 S2 7.3(3) . .
O3 S2 C5 C4 -125.5(2) . .
O4 S2 C5 C4 2.5(3) . .
N3 S2 C5 C4 117.3(2) . .
O3 S2 C5 C6 50.2(3) . .
O4 S2 C5 C6 178.2(2) . .
N3 S2 C5 C6 -67.0(3) . .
N2 C2 C3 C4 -176.0(2) . .
C7 C2 C3 C4 2.8(4) . .
N2 C2 C3 S1 0.6(4) . .
C7 C2 C3 S1 179.4(2) . .
O2 S1 C3 C4 -94.1(2) . .
O1 S1 C3 C4 37.0(3) . .
N1 S1 C3 C4 152.1(2) . .
O2 S1 C3 C2 89.3(2) . .
O1 S1 C3 C2 -139.6(2) . .
N1 S1 C3 C2 -24.4(2) . .
C2 C3 C4 C5 -1.4(4) . .
S1 C3 C4 C5 -178.0(2) . .
C6 C5 C4 C3 -0.7(4) . .
S2 C5 C4 C3 175.3(2) . .
C17 N5 C21 C20 2.4(5) . .
N5 C21 C20 C19 -2.1(5) . .
C21 C20 C19 C18 -0.2(4) . .
C21 C20 C19 C15 179.1(3) . .
C20 C19 C15 C16 14.1(5) . .
C18 C19 C15 C16 -166.6(3) . .
C20 C19 C15 C14 -164.1(3) . .
C18 C19 C15 C14 15.1(4) . .
C14 C15 C16 C22 0.3(5) . .
C19 C15 C16 C22 -178.1(3) . .
C13 N6 C22 C16 -1.2(5) . .
C15 C16 C22 N6 0.5(6) . .
C21 N5 C17 C18 -0.5(5) . .
C20 C19 C18 C17 2.0(5) . .
C15 C19 C18 C17 -177.4(3) . .
N5 C17 C18 C19 -1.7(5) . .
C22 N6 C13 C14 1.3(5) . .
N6 C13 C14 C15 -0.6(6) . .
C16 C15 C14 C13 -0.2(5) . .
C19 C15 C14 C13 178.2(3) . .
